data_1571731
loop_
_publ_author_name
'Ye, Christopher Z.'
'Del Rosal, Iker'
'Kelly, Sheridon N.'
'Brackbill, I. Joseph'
'Maron, Laurent'
'Camp, Cl&#xe9;ment'
'Arnold, John'

_publ_section_title
;
 Photolysis-driven bond activation by thorium and uranium tetraosmate
 polyhydride complexes.
;
_journal_issue 25
_journal_name_full 'Chemical science'
_journal_page_first 9784
_journal_page_last 9792
_journal_paper_doi 10.1039/d4sc02380c
_journal_volume 15
_journal_year 2024
_chemical_formula_moiety 'C40 H59 Os4 Th, C6 H14'
_chemical_formula_sum 'C46 H73 Os4 Th'
_chemical_formula_weight 1618.88
_space_group_crystal_system orthorhombic
_space_group_IT_number 31
_space_group_name_Hall 'P 2ac -2'
_space_group_name_H-M_alt 'P m n 21'
_atom_sites_solution_hydrogens geom
_atom_sites_solution_primary dual
_audit_creation_date 2024-03-12
_audit_creation_method
;
Olex2 1.5
(compiled 2024.02.16 svn.r378c4104 for OlexSys, GUI svn.r6928)
;
_audit_update_record
;
2024-04-08 deposited with the CCDC.	2024-05-20 downloaded from the CCDC.
;
_cell_angle_alpha 90
_cell_angle_beta 90
_cell_angle_gamma 90
_cell_formula_units_Z 2
_cell_length_a 18.6052(5)
_cell_length_b 9.9998(3)
_cell_length_c 13.3830(4)
_cell_measurement_reflns_used 15674
_cell_measurement_temperature 100.00
_cell_measurement_theta_max 32.6960
_cell_measurement_theta_min 3.3370
_cell_volume 2489.88(12)
_computing_cell_refinement 'CrysAlisPro 1.171.42.90a (Rigaku OD, 2023)'
_computing_data_collection 'CrysAlisPro 1.171.42.90a (Rigaku OD, 2023)'
_computing_data_reduction 'CrysAlisPro 1.171.42.90a (Rigaku OD, 2023)'
_computing_molecular_graphics 'Olex2 1.5 (Dolomanov et al., 2009)'
_computing_publication_material 'Olex2 1.5 (Dolomanov et al., 2009)'
_computing_structure_refinement 'SHELXL 2019/3 (Sheldrick, 2015)'
_computing_structure_solution 'SHELXT 2014/5 (Sheldrick, 2014)'
_diffrn_ambient_temperature 100.00
_diffrn_detector 'Hybrid Pixel Array Detector'
_diffrn_detector_area_resol_mean 5.8140
_diffrn_detector_type 'Pilatus 200K'
_diffrn_measured_fraction_theta_full 0.997
_diffrn_measured_fraction_theta_max 0.998
_diffrn_measurement_details
;
List of Runs (angles in degrees, time in seconds):

  # Type    Start    End  Width  t~exp~   \w     \q     \k     \f   Frames
#--------------------------------------------------------------------------
  1  \w     40.00  87.00   0.50    2.34    --    8.14-179.00-180.00   94
  2  \w     40.00  71.00   0.50    2.34    --    8.14-179.00 -30.00   62
  3  \w    -60.00 -23.00   0.50    2.34    --    8.14   0.00-150.00   74
  4  \w    -18.00  16.00   0.50    2.34    --    8.14   0.00-150.00   68
  5  \w      0.00  37.00   0.50    2.34    --    8.14  77.00  90.00   74
  6  \w    -14.00  14.00   0.50    2.34    --   -7.82  29.00  14.00   56
  7  \w    -40.00  12.00   0.50    2.34    --   -7.82 -77.00-120.00  104
  8  \w    -29.00  -4.00   0.50    2.34    --   -7.82 -95.00  73.00   50
;
_diffrn_measurement_device 'four-circle diffractometer'
_diffrn_measurement_device_type 'ROD, Synergy Custom DW system, Pilatus 200K'
_diffrn_measurement_method '\w scans'
_diffrn_orient_matrix_type 'CrysAlisPro convention (1999,Acta A55,543-557)'
_diffrn_orient_matrix_UB_11 0.0059482000
_diffrn_orient_matrix_UB_12 0.0565539000
_diffrn_orient_matrix_UB_13 0.0309499000
_diffrn_orient_matrix_UB_21 -0.0131306000
_diffrn_orient_matrix_UB_22 0.0424370000
_diffrn_orient_matrix_UB_23 -0.0383205000
_diffrn_orient_matrix_UB_31 -0.0352863000
_diffrn_orient_matrix_UB_32 -0.0063326000
_diffrn_orient_matrix_UB_33 0.0194723000
_diffrn_radiation_monochromator mirror
_diffrn_radiation_probe x-ray
_diffrn_radiation_type 'Mo K\a'
_diffrn_radiation_wavelength 0.71073
_diffrn_reflns_av_R_equivalents 0.0340
_diffrn_reflns_av_unetI/netI 0.0322
_diffrn_reflns_Laue_measured_fraction_full 0.997
_diffrn_reflns_Laue_measured_fraction_max 0.998
_diffrn_reflns_limit_h_max 26
_diffrn_reflns_limit_h_min -25
_diffrn_reflns_limit_k_max 13
_diffrn_reflns_limit_k_min -14
_diffrn_reflns_limit_l_max 18
_diffrn_reflns_limit_l_min -19
_diffrn_reflns_number 27906
_diffrn_reflns_point_group_measured_fraction_full 0.966
_diffrn_reflns_point_group_measured_fraction_max 0.928
_diffrn_reflns_theta_full 25.242
_diffrn_reflns_theta_max 30.506
_diffrn_reflns_theta_min 2.991
_diffrn_source 'Rotating-anode X-ray tube'
_diffrn_source_type 'Rigaku (Mo) X-ray Source'
_exptl_absorpt_coefficient_mu 13.171
_exptl_absorpt_correction_T_max 1.00000
_exptl_absorpt_correction_T_min 0.39465
_exptl_absorpt_correction_type multi-scan
_exptl_absorpt_process_details
;
CrysAlisPro 1.171.42.90a (Rigaku Oxford Diffraction, 2023)
Empirical absorption correction using spherical harmonics,
implemented in SCALE3 ABSPACK scaling algorithm.
;
_exptl_crystal_colour orange
_exptl_crystal_colour_primary orange
_exptl_crystal_density_diffrn 2.159
_exptl_crystal_description block
_exptl_crystal_F_000 1486
_exptl_crystal_size_max 0.2
_exptl_crystal_size_mid 0.1
_exptl_crystal_size_min 0.05
_refine_diff_density_max 2.132
_refine_diff_density_min -1.142
_refine_diff_density_rms 0.147
_refine_ls_abs_structure_details
;
 Flack x determined using 2863 quotients [(I+)-(I-)]/[(I+)+(I-)]
 (Parsons, Flack and Wagner, Acta Cryst. B69 (2013) 249-259).
;
_refine_ls_abs_structure_Flack -0.011(8)
_refine_ls_extinction_method none
_refine_ls_goodness_of_fit_ref 1.045
_refine_ls_hydrogen_treatment constr
_refine_ls_matrix_type full
_refine_ls_number_parameters 279
_refine_ls_number_reflns 7260
_refine_ls_number_restraints 31
_refine_ls_restrained_S_all 1.043
_refine_ls_R_factor_all 0.0247
_refine_ls_R_factor_gt 0.0216
_refine_ls_shift/su_max 0.001
_refine_ls_shift/su_mean 0.000
_refine_ls_structure_factor_coef Fsqd
_refine_ls_weighting_details 'w=1/[\s^2^(Fo^2^)+(0.0249P)^2^+0.4399P] where P=(Fo^2^+2Fc^2^)/3'
_refine_ls_weighting_scheme calc
_refine_ls_wR_factor_gt 0.0463
_refine_ls_wR_factor_ref 0.0470
_reflns_Friedel_coverage 0.791
_reflns_Friedel_fraction_full 0.933
_reflns_Friedel_fraction_max 0.854
_reflns_number_gt 6851
_reflns_number_total 7260
_reflns_threshold_expression 'I > 2\s(I)'
_cod_data_source_file d4sc02380c2.cif
_cod_data_source_block czy_ii_3-th
_cod_depositor_comments 'Adding full bibliography for 1571730--1571734.cif.'
_cod_database_code 1571731
_shelx_shelxl_version_number 2019/3
_chemical_oxdiff_formula 'Th Os C H'
_shelx_space_group_comment
;
The symmetry employed for this shelxl refinement is uniquely defined
by the following loop, which should always be used as a source of
symmetry information in preference to the above space-group names.
They are only intended as comments.
;
_shelx_estimated_absorpt_t_max 0.559
_shelx_estimated_absorpt_t_min 0.178
_olex2_refinement_description
;
1. Fixed Uiso
 At 1.2 times of:
  All C(H,H) groups
 At 1.5 times of:
  All C(H,H,H) groups
2. Uiso/Uaniso restraints and constraints
C28 \\sim C27 \\sim C26 \\sim C25 \\sim C24 \\sim C23: within 2A with sigma of
0.04 and sigma for terminal atoms of 0.08 within 2A
Uanis(C27) = Uanis(C28)
3. Others
 Sof(H7BD)=Sof(H7BE)=Sof(H1BC)=Sof(H1BD)=Sof(H1BE)=Sof(Th2)=0.5*(1-FVAR(2))
 Sof(Th1)=Sof(H7AC)=Sof(H7AB)=Sof(H7AA)=Sof(H1AA)=Sof(H1AB)=0.5*FVAR(2)
 Fixed Sof: C28(0.5) H28A(0.5) H28B(0.5) H28C(0.5) C27(0.5) H27A(0.5)
 H27B(0.5) C26(0.5) H26A(0.5) H26B(0.5) C25(0.5) H25A(0.5) H25B(0.5) C24(0.5)
 H24A(0.5) H24B(0.5) C23(0.5) H23A(0.5) H23B(0.5) H23C(0.5)
4.a Secondary CH2 refined with riding coordinates:
 C7(H7BD,H7BE), C1(H1AA,H1AB), C27(H27A,H27B), C26(H26A,H26B), C25(H25A,H25B),
 C24(H24A,H24B)
4.b Me refined with riding coordinates:
 C7(H7AC,H7AB,H7AA), C1(H1BC,H1BD,H1BE), C28(H28A,H28B,H28C)
4.c Idealised Me refined as rotating group:
 C22(H22A,H22B,H22C), C21(H21A,H21B,H21C), C11(H11A,H11B,H11C), C5(H5A,H5B,
 H5C), C20(H20A,H20B,H20C), C18(H18A,H18B,H18C), C12(H12A,H12B,H12C), C6(H6A,
 H6B,H6C), C19(H19A,H19B,H19C), C23(H23A,H23B,H23C)
;
_olex2_submission_special_instructions 'No special instructions were received'
_oxdiff_exptl_absorpt_empirical_details
;
Empirical correction (ABSPACK) includes:
- Absorption correction using spherical harmonics
- Frame scaling
;
_oxdiff_exptl_absorpt_empirical_full_max 2.046
_oxdiff_exptl_absorpt_empirical_full_min 0.657

loop_
_space_group_symop_operation_xyz
'x, y, z'
'-x+1/2, -y, z+1/2'
'x+1/2, -y, z+1/2'
'-x, y, z'

loop_
_atom_site_label
_atom_site_type_symbol
_atom_site_fract_x
_atom_site_fract_y
_atom_site_fract_z
_atom_site_U_iso_or_equiv
_atom_site_adp_type
_atom_site_occupancy
_atom_site_site_symmetry_order
_atom_site_calc_flag
_atom_site_refinement_flags_posn
_atom_site_refinement_flags_adp
_atom_site_refinement_flags_occupancy
_atom_site_disorder_assembly
_atom_site_disorder_group
Th1 Th 0.500000 0.42487(3) 0.50049(2) 0.01676(10) Uani 0.9206(15) 2 d S T P A 1
Os1 Os 0.500000 0.56343(3) 0.30556(2) 0.01546(7) Uani 1 2 d S T P A .
Os2 Os 0.500000 0.32122(3) 0.26980(3) 0.01654(7) Uani 1 2 d S T P A .
Os3 Os 0.35835(2) 0.34607(2) 0.59472(2) 0.02039(6) Uani 1 1 d . . . . .
C2 C 0.500000 0.7147(9) 0.4281(7) 0.0210(17) Uani 1 2 d S T P A .
C9 C 0.4378(3) 0.1340(6) 0.2704(5) 0.0231(12) Uani 1 1 d . . . . .
C10 C 0.4603(3) 0.1637(6) 0.1710(5) 0.0230(12) Uani 1 1 d . . . . .
C3 C 0.4377(3) 0.7325(6) 0.3665(5) 0.0192(11) Uani 1 1 d . . . . .
C4 C 0.4611(3) 0.7636(5) 0.2665(5) 0.0202(11) Uani 1 1 d . . . . .
C16 C 0.2401(3) 0.3894(7) 0.6110(5) 0.0259(13) Uani 1 1 d . . . . .
C7 C 0.500000 0.0631(9) 0.4370(7) 0.028(2) Uani 1 2 d S T P . .
H7AC H 0.549431 0.060059 0.462153 0.041 Uiso 0.4603(8) 1 calc R U P A 1
H7AB H 0.471147 0.122217 0.479417 0.041 Uiso 0.4603(8) 1 calc R U P A 1
H7AA H 0.479422 -0.027095 0.437946 0.041 Uiso 0.4603(8) 1 calc R U P A 1
H7BD H 0.544128 0.014610 0.456845 0.033 Uiso 0.0397(8) 1 calc R U P A 2
H7BE H 0.455872 0.014610 0.456845 0.033 Uiso 0.0397(8) 1 calc R U P A 2
C17 C 0.2730(4) 0.3981(8) 0.7063(5) 0.0271(14) Uani 1 1 d . . . . .
C8 C 0.500000 0.1152(9) 0.3323(7) 0.0222(18) Uani 1 2 d S T P A .
C15 C 0.2479(3) 0.2568(8) 0.5741(5) 0.0281(14) Uani 1 1 d . . . . .
C22 C 0.2725(4) 0.5159(8) 0.7737(6) 0.0391(17) Uani 1 1 d . . . . .
H22A H 0.316287 0.516070 0.814370 0.059 Uiso 1 1 calc R U . . .
H22B H 0.230335 0.511561 0.817486 0.059 Uiso 1 1 calc R U . . .
H22C H 0.270494 0.597931 0.733716 0.059 Uiso 1 1 calc R U . . .
C21 C 0.1970(4) 0.4993(9) 0.5647(5) 0.0385(18) Uani 1 1 d . . . . .
H21A H 0.224168 0.583111 0.568083 0.058 Uiso 1 1 calc R U . . .
H21B H 0.151578 0.509478 0.601071 0.058 Uiso 1 1 calc R U . . .
H21C H 0.186948 0.477366 0.494743 0.058 Uiso 1 1 calc R U . . .
C11 C 0.3614(3) 0.1190(8) 0.3049(6) 0.0321(15) Uani 1 1 d . . . . .
H11A H 0.357843 0.144662 0.375349 0.048 Uiso 1 1 calc R U . . .
H11B H 0.346328 0.025696 0.296983 0.048 Uiso 1 1 calc R U . . .
H11C H 0.330209 0.176840 0.264690 0.048 Uiso 1 1 calc R U . . .
C5 C 0.3616(3) 0.7321(7) 0.4024(6) 0.0292(15) Uani 1 1 d . . . . .
H5A H 0.329226 0.719746 0.345382 0.044 Uiso 1 1 calc R U . . .
H5B H 0.350965 0.817424 0.435154 0.044 Uiso 1 1 calc R U . . .
H5C H 0.354873 0.658800 0.450045 0.044 Uiso 1 1 calc R U . . .
C13 C 0.3014(3) 0.2663(8) 0.7301(5) 0.0274(14) Uani 1 1 d . . . . .
C1 C 0.500000 0.6738(10) 0.5356(7) 0.0260(19) Uani 1 2 d S T P . .
H1BC H 0.450391 0.668986 0.559991 0.039 Uiso 0.0397(8) 1 calc R U P A 2
H1BD H 0.522843 0.586002 0.542408 0.039 Uiso 0.0397(8) 1 calc R U P A 2
H1BE H 0.526766 0.739808 0.574997 0.039 Uiso 0.0397(8) 1 calc R U P A 2
H1AA H 0.456363 0.703642 0.571652 0.031 Uiso 0.4603(8) 1 calc R U P A 1
H1AB H 0.543637 0.703642 0.571652 0.031 Uiso 0.4603(8) 1 calc R U P A 1
C20 C 0.2148(4) 0.2016(9) 0.4791(5) 0.0375(18) Uani 1 1 d . . . . .
H20A H 0.208327 0.274239 0.430746 0.056 Uiso 1 1 calc R U . . .
H20B H 0.168098 0.161370 0.494455 0.056 Uiso 1 1 calc R U . . .
H20C H 0.246701 0.133495 0.450587 0.056 Uiso 1 1 calc R U . . .
C18 C 0.3338(4) 0.2261(10) 0.8285(5) 0.043(2) Uani 1 1 d . . . . .
H18A H 0.367028 0.151268 0.818225 0.064 Uiso 1 1 calc R U . . .
H18B H 0.295559 0.198741 0.874521 0.064 Uiso 1 1 calc R U . . .
H18C H 0.360030 0.302070 0.857057 0.064 Uiso 1 1 calc R U . . .
C12 C 0.4144(4) 0.1791(7) 0.0808(6) 0.0330(15) Uani 1 1 d . . . . .
H12A H 0.437548 0.240800 0.033868 0.050 Uiso 1 1 calc R U . . .
H12B H 0.367417 0.214805 0.100324 0.050 Uiso 1 1 calc R U . . .
H12C H 0.408029 0.091800 0.048706 0.050 Uiso 1 1 calc R U . . .
C14 C 0.2855(3) 0.1800(7) 0.6474(5) 0.0277(14) Uani 1 1 d . . . . .
C6 C 0.4152(4) 0.7989(7) 0.1791(5) 0.0274(14) Uani 1 1 d . . . . .
H6A H 0.416122 0.895974 0.168953 0.041 Uiso 1 1 calc R U . . .
H6B H 0.365764 0.769807 0.191553 0.041 Uiso 1 1 calc R U . . .
H6C H 0.433722 0.754190 0.119183 0.041 Uiso 1 1 calc R U . . .
C19 C 0.2984(5) 0.0311(8) 0.6426(7) 0.047(2) Uani 1 1 d . . . . .
H19A H 0.318961 0.007879 0.577464 0.070 Uiso 1 1 calc R U . . .
H19B H 0.252660 -0.016218 0.651485 0.070 Uiso 1 1 calc R U . . .
H19C H 0.331778 0.004832 0.695687 0.070 Uiso 1 1 calc R U . . .
Th2 Th 0.500000 0.3300(4) 0.4797(3) 0.0185(13) Uani 0.0794(15) 2 d S T P A 2
C28 C 0.498(4) 1.018(2) 0.728(2) 0.091(6) Uani 0.5 1 d . U P B -3
H28A H 0.536431 1.064546 0.691710 0.137 Uiso 0.5 1 calc R U P B -3
H28B H 0.460485 0.990737 0.681205 0.137 Uiso 0.5 1 calc R U P B -3
H28C H 0.477477 1.079008 0.778112 0.137 Uiso 0.5 1 calc R U P B -3
C27 C 0.5291(12) 0.894(3) 0.781(3) 0.091(6) Uani 0.5 1 d . U P B -3
H27A H 0.550258 0.832673 0.730895 0.109 Uiso 0.5 1 calc R U P B -3
H27B H 0.567313 0.921269 0.828159 0.109 Uiso 0.5 1 calc R U P B -3
C26 C 0.4707(14) 0.828(3) 0.834(3) 0.092(9) Uani 0.5 1 d . U P B -3
H26A H 0.432600 0.808040 0.784703 0.110 Uiso 0.5 1 calc R U P B -3
H26B H 0.450288 0.894139 0.881583 0.110 Uiso 0.5 1 calc R U P B -3
C25 C 0.4848(16) 0.704(2) 0.8907(17) 0.071(9) Uani 0.5 1 d . U P B -3
H25A H 0.524096 0.722661 0.938719 0.085 Uiso 0.5 1 calc R U P B -3
H25B H 0.441345 0.683101 0.930350 0.085 Uiso 0.5 1 calc R U P B -3
C24 C 0.504(3) 0.5874(17) 0.8352(16) 0.067(6) Uani 0.5 1 d . U P B -3
H24A H 0.551869 0.601996 0.805244 0.080 Uiso 0.5 1 calc R U P B -3
H24B H 0.469177 0.577102 0.779680 0.080 Uiso 0.5 1 calc R U P B -3
C23 C 0.506(3) 0.4580(19) 0.893(2) 0.084(9) Uani 0.5 1 d . U P B -3
H23A H 0.474896 0.391911 0.860473 0.125 Uiso 0.5 1 calc R U P B -3
H23B H 0.488636 0.473731 0.961452 0.125 Uiso 0.5 1 calc R U P B -3
H23C H 0.555279 0.424279 0.895495 0.125 Uiso 0.5 1 calc R U P B -3

loop_
_atom_site_aniso_label
_atom_site_aniso_U_11
_atom_site_aniso_U_22
_atom_site_aniso_U_33
_atom_site_aniso_U_23
_atom_site_aniso_U_13
_atom_site_aniso_U_12
Th1 0.01555(16) 0.0162(2) 0.01855(17) -0.00031(13) 0.000 0.000
Os1 0.01531(14) 0.01123(13) 0.01983(15) -0.00180(12) 0.000 0.000
Os2 0.01838(14) 0.01054(13) 0.02072(15) -0.00074(12) 0.000 0.000
Os3 0.01838(10) 0.02559(12) 0.01721(10) 0.00047(10) 0.00263(9) 0.00058(8)
C2 0.024(4) 0.015(4) 0.025(4) -0.003(3) 0.000 0.000
C9 0.023(3) 0.017(3) 0.030(3) -0.003(3) 0.002(3) 0.000(2)
C10 0.030(3) 0.013(3) 0.026(3) 0.000(2) -0.001(3) -0.003(2)
C3 0.018(3) 0.014(3) 0.026(3) -0.004(2) 0.004(2) 0.001(2)
C4 0.021(3) 0.012(2) 0.028(3) -0.003(2) -0.004(2) 0.000(2)
C16 0.021(3) 0.035(4) 0.022(3) 0.002(3) 0.008(2) 0.004(3)
C7 0.044(5) 0.021(5) 0.018(4) -0.004(3) 0.000 0.000
C17 0.024(3) 0.035(4) 0.021(3) -0.008(3) 0.004(2) 0.003(3)
C8 0.027(4) 0.013(4) 0.026(5) -0.003(3) 0.000 0.000
C15 0.021(3) 0.040(4) 0.023(3) -0.003(3) 0.004(2) -0.005(3)
C22 0.043(4) 0.042(4) 0.032(4) -0.009(3) 0.008(3) 0.002(3)
C21 0.036(4) 0.053(5) 0.027(3) 0.012(3) 0.004(3) 0.009(3)
C11 0.029(3) 0.027(3) 0.040(4) -0.011(3) 0.010(3) -0.005(3)
C5 0.023(3) 0.026(3) 0.040(4) -0.009(3) 0.005(3) 0.004(3)
C13 0.020(3) 0.043(4) 0.019(3) 0.004(3) 0.005(2) 0.000(3)
C1 0.021(4) 0.031(5) 0.026(5) -0.003(4) 0.000 0.000
C20 0.027(3) 0.056(5) 0.030(4) -0.011(3) 0.005(3) -0.012(3)
C18 0.037(4) 0.064(6) 0.027(4) 0.018(4) -0.001(3) 0.012(4)
C12 0.040(4) 0.026(3) 0.033(4) 0.001(3) -0.012(3) 0.001(3)
C14 0.023(3) 0.027(3) 0.034(4) 0.001(3) 0.008(3) -0.001(2)
C6 0.028(3) 0.023(3) 0.032(3) 0.002(3) -0.007(3) 0.004(3)
C19 0.042(4) 0.029(4) 0.070(6) 0.009(4) 0.016(4) 0.001(3)
Th2 0.0165(18) 0.022(3) 0.017(2) -0.0037(14) 0.000 0.000
C28 0.069(9) 0.082(10) 0.122(13) 0.055(10) -0.031(13) -0.018(11)
C27 0.069(9) 0.082(10) 0.122(13) 0.055(10) -0.031(13) -0.018(11)
C26 0.095(17) 0.057(14) 0.12(2) 0.042(14) -0.011(14) -0.007(11)
C25 0.07(2) 0.078(13) 0.067(12) -0.011(10) 0.006(11) -0.008(11)
C24 0.072(14) 0.055(9) 0.073(12) -0.001(8) 0.045(19) 0.004(19)
C23 0.10(2) 0.050(10) 0.099(16) 0.005(10) 0.06(2) -0.020(19)

loop_
_atom_type_symbol
_atom_type_description
_atom_type_scat_dispersion_real
_atom_type_scat_dispersion_imag
_atom_type_scat_source
C C 0.0033 0.0016 'International Tables Vol C Tables 4.2.6.8 and 6.1.1.4'
H H 0.0000 0.0000 'International Tables Vol C Tables 4.2.6.8 and 6.1.1.4'
Os Os -1.2165 7.6030 'International Tables Vol C Tables 4.2.6.8 and 6.1.1.4'
Th Th -7.2400 8.8979 'International Tables Vol C Tables 4.2.6.8 and 6.1.1.4'

loop_
_geom_angle_atom_site_label_1
_geom_angle_atom_site_label_2
_geom_angle_atom_site_label_3
_geom_angle
_geom_angle_site_symmetry_1
_geom_angle_site_symmetry_3
_geom_angle_publ_flag
Os1 Th1 Os2 46.532(10) . . ?
Os1 Th1 Os3 119.354(7) . . ?
Os1 Th1 Os3 119.355(7) . 4_655 ?
Os1 Th1 C2 43.54(17) . . ?
Os1 Th1 H1BD 81.5(3) . 4_655 ?
Os2 Th1 H1BD 126.5(3) . 4_655 ?
Os3 Th1 Os2 108.192(9) 4_655 . ?
Os3 Th1 Os2 108.192(9) . . ?
Os3 Th1 Os3 121.132(14) 4_655 . ?
Os3 Th1 C2 112.28(6) 4_655 . ?
Os3 Th1 C2 112.28(6) . . ?
Os3 Th1 H1BD 83.98(17) . 4_655 ?
Os3 Th1 H1BD 108.43(18) 4_655 4_655 ?
C2 Th1 Os2 90.07(17) . . ?
C2 Th1 H1BD 39.8(3) . 4_655 ?
C1 Th1 Os1 72.7(2) . . ?
C1 Th1 Os2 119.3(2) . . ?
C1 Th1 Os3 100.28(10) . 4_655 ?
C1 Th1 Os3 100.28(11) . . ?
C1 Th1 C2 29.2(3) . . ?
C1 Th1 H1BD 16.32(10) . 4_655 ?
Os2 Os1 Th1 73.203(14) . . ?
Os2 Os1 Th2 56.13(7) . . ?
C2 Os1 Th1 70.7(2) . . ?
C2 Os1 Os2 143.9(2) . . ?
C2 Os1 Th2 87.7(2) . . ?
C3 Os1 Th1 91.90(16) . . ?
C3 Os1 Th1 91.90(16) 4_655 . ?
C3 Os1 Os2 145.45(15) 4_655 . ?
C3 Os1 Os2 145.45(15) . . ?
C3 Os1 C2 37.7(2) 4_655 . ?
C3 Os1 C2 37.7(2) . . ?
C3 Os1 C3 63.4(3) 4_655 . ?
C3 Os1 Th2 106.34(17) . . ?
C3 Os1 Th2 106.34(17) 4_655 . ?
C4 Os1 Th1 129.70(17) 4_655 . ?
C4 Os1 Th1 129.70(17) . . ?
C4 Os1 Os2 148.20(15) 4_655 . ?
C4 Os1 Os2 148.20(15) . . ?
C4 Os1 C2 63.6(3) 4_655 . ?
C4 Os1 C2 63.6(3) . . ?
C4 Os1 C3 38.2(2) 4_655 4_655 ?
C4 Os1 C3 64.0(2) 4_655 . ?
C4 Os1 C3 64.0(2) . 4_655 ?
C4 Os1 C3 38.2(2) . . ?
C4 Os1 C4 38.6(3) 4_655 . ?
C4 Os1 Th2 144.56(18) 4_655 . ?
C4 Os1 Th2 144.56(18) . . ?
Os1 Os2 Th1 60.265(12) . . ?
Os1 Os2 Th2 77.03(9) . . ?
C9 Os2 Th1 105.50(18) 4_655 . ?
C9 Os2 Th1 105.50(18) . . ?
C9 Os2 Os1 146.49(16) 4_655 . ?
C9 Os2 Os1 146.49(16) . . ?
C9 Os2 C9 63.4(3) 4_655 . ?
C9 Os2 C8 37.9(2) . . ?
C9 Os2 C8 37.9(2) 4_655 . ?
C9 Os2 Th2 91.3(2) . . ?
C9 Os2 Th2 91.3(2) 4_655 . ?
C10 Os2 Th1 143.42(17) 4_655 . ?
C10 Os2 Th1 143.42(17) . . ?
C10 Os2 Os1 145.53(17) . . ?
C10 Os2 Os1 145.53(17) 4_655 . ?
C10 Os2 C9 37.9(2) 4_655 4_655 ?
C10 Os2 C9 64.3(2) 4_655 . ?
C10 Os2 C9 64.3(2) . 4_655 ?
C10 Os2 C9 37.9(2) . . ?
C10 Os2 C10 39.5(3) . 4_655 ?
C10 Os2 C8 63.9(3) . . ?
C10 Os2 C8 63.9(3) 4_655 . ?
C10 Os2 Th2 128.85(18) 4_655 . ?
C10 Os2 Th2 128.85(18) . . ?
C8 Os2 Th1 86.5(2) . . ?
C8 Os2 Os1 146.7(2) . . ?
C8 Os2 Th2 69.7(2) . . ?
C16 Os3 Th1 147.22(18) . . ?
C16 Os3 C15 36.8(3) . . ?
C16 Os3 C14 61.6(2) . . ?
C16 Os3 Th2 154.27(18) . . ?
C17 Os3 Th1 146.55(19) . . ?
C17 Os3 C16 36.8(2) . . ?
C17 Os3 C15 61.9(2) . . ?
C17 Os3 C13 37.8(3) . . ?
C17 Os3 C14 62.4(3) . . ?
C17 Os3 Th2 163.50(19) . . ?
C15 Os3 Th1 147.64(15) . . ?
C15 Os3 Th2 134.63(17) . . ?
C13 Os3 Th1 147.12(16) . . ?
C13 Os3 C16 61.9(2) . . ?
C13 Os3 C15 61.9(2) . . ?
C13 Os3 C14 37.1(3) . . ?
C13 Os3 Th2 142.62(18) . . ?
C14 Os3 Th1 147.67(17) . . ?
C14 Os3 C15 36.9(2) . . ?
C14 Os3 Th2 129.54(18) . . ?
Os1 C2 Th1 65.8(2) . . ?
C3 C2 Th1 107.5(4) 4_655 . ?
C3 C2 Th1 107.5(4) . . ?
C3 C2 Os1 70.2(4) . . ?
C3 C2 Os1 70.2(4) 4_655 . ?
C3 C2 C3 107.9(8) 4_655 . ?
C3 C2 C1 126.0(4) 4_655 . ?
C3 C2 C1 126.0(4) . . ?
C1 C2 Th1 55.7(5) . . ?
C1 C2 Os1 121.5(6) . . ?
C10 C9 Os2 70.4(3) . . ?
C10 C9 C8 109.2(6) . . ?
C10 C9 C11 125.8(6) . . ?
C8 C9 Os2 71.9(4) . . ?
C8 C9 C11 124.9(7) . . ?
C11 C9 Os2 125.7(4) . . ?
C9 C10 Os2 71.6(4) . . ?
C9 C10 C10 107.1(4) . 4_655 ?
C9 C10 C12 127.7(6) . . ?
C10 C10 Os2 70.24(17) 4_655 . ?
C10 C10 C12 125.0(4) 4_655 . ?
C12 C10 Os2 127.7(4) . . ?
C2 C3 Os1 72.1(4) . . ?
C2 C3 C4 108.5(5) . . ?
C2 C3 C5 125.5(6) . . ?
C4 C3 Os1 70.3(3) . . ?
C4 C3 C5 125.8(6) . . ?
C5 C3 Os1 127.9(4) . . ?
C3 C4 Os1 71.4(3) . . ?
C3 C4 C4 107.6(3) . 4_655 ?
C3 C4 C6 127.4(5) . . ?
C4 C4 Os1 70.72(14) 4_655 . ?
C4 C4 C6 124.9(4) 4_655 . ?
C6 C4 Os1 126.3(4) . . ?
C17 C16 Os3 71.1(3) . . ?
C17 C16 C15 109.0(6) . . ?
C17 C16 C21 124.0(7) . . ?
C15 C16 Os3 71.7(3) . . ?
C15 C16 C21 126.7(6) . . ?
C21 C16 Os3 128.7(5) . . ?
H7AC C7 H7AC 139.6 . 4_655 ?
H7AC C7 H7AB 46.0 . 4_655 ?
H7AC C7 H7AB 109.5 . . ?
H7AC C7 H7AB 109.5 4_655 4_655 ?
H7AC C7 H7AA 66.4 . 4_655 ?
H7AC C7 H7AA 109.5 . . ?
H7AC C7 H7AA 109.5 4_655 4_655 ?
H7AB C7 H7AC 46.0 . 4_655 ?
H7AB C7 H7AB 66.4 . 4_655 ?
H7AB C7 H7AA 109.5 . . ?
H7AB C7 H7AA 109.5 4_655 4_655 ?
H7AB C7 H7AA 139.6 . 4_655 ?
H7AA C7 H7AC 66.4 . 4_655 ?
H7AA C7 H7AB 139.6 . 4_655 ?
H7AA C7 H7AA 46.0 . 4_655 ?
H7BD C7 H7BE 112.1 . . ?
C8 C7 H7AC 109.47(5) . 4_655 ?
C8 C7 H7AC 109.5 . . ?
C8 C7 H7AB 109.5 . . ?
C8 C7 H7AB 109.5(4) . 4_655 ?
C8 C7 H7AA 109.5(4) . 4_655 ?
C8 C7 H7AA 109.5 . . ?
C8 C7 H7BD 115.0 . . ?
C8 C7 H7BE 115.0 . . ?
C8 C7 Th2 81.7(5) . . ?
Th2 C7 H7BD 115.0 . . ?
Th2 C7 H7BE 115.0 . . ?
C16 C17 Os3 72.1(3) . . ?
C16 C17 C22 126.3(7) . . ?
C16 C17 C13 107.3(6) . . ?
C22 C17 Os3 126.4(5) . . ?
C13 C17 Os3 71.2(3) . . ?
C13 C17 C22 126.1(6) . . ?
Os2 C8 Th2 64.7(2) . . ?
C9 C8 Os2 70.2(4) . . ?
C9 C8 Os2 70.2(4) 4_655 . ?
C9 C8 C9 107.4(8) . 4_655 ?
C9 C8 C7 125.9(4) 4_655 . ?
C9 C8 C7 125.9(4) . . ?
C9 C8 Th2 107.1(4) 4_655 . ?
C9 C8 Th2 107.1(4) . . ?
C7 C8 Os2 132.5(6) . . ?
C7 C8 Th2 67.8(5) . . ?
C16 C15 Os3 71.5(4) . . ?
C16 C15 C20 126.1(6) . . ?
C16 C15 C14 108.2(6) . . ?
C20 C15 Os3 128.0(4) . . ?
C14 C15 Os3 71.5(3) . . ?
C14 C15 C20 125.4(7) . . ?
C17 C22 H22A 109.5 . . ?
C17 C22 H22B 109.5 . . ?
C17 C22 H22C 109.5 . . ?
H22A C22 H22B 109.5 . . ?
H22A C22 H22C 109.5 . . ?
H22B C22 H22C 109.5 . . ?
C16 C21 H21A 109.5 . . ?
C16 C21 H21B 109.5 . . ?
C16 C21 H21C 109.5 . . ?
H21A C21 H21B 109.5 . . ?
H21A C21 H21C 109.5 . . ?
H21B C21 H21C 109.5 . . ?
C9 C11 H11A 109.5 . . ?
C9 C11 H11B 109.5 . . ?
C9 C11 H11C 109.5 . . ?
H11A C11 H11B 109.5 . . ?
H11A C11 H11C 109.5 . . ?
H11B C11 H11C 109.5 . . ?
C3 C5 H5A 109.5 . . ?
C3 C5 H5B 109.5 . . ?
C3 C5 H5C 109.5 . . ?
H5A C5 H5B 109.5 . . ?
H5A C5 H5C 109.5 . . ?
H5B C5 H5C 109.5 . . ?
C17 C13 Os3 70.9(4) . . ?
C17 C13 C18 125.4(7) . . ?
C18 C13 Os3 127.8(5) . . ?
C14 C13 Os3 71.9(4) . . ?
C14 C13 C17 107.6(6) . . ?
C14 C13 C18 126.7(7) . . ?
Th1 C1 H1BC 90.75(7) . 4_655 ?
Th1 C1 H1BD 30.28(11) . 4_655 ?
Th1 C1 H1BE 139.57(14) . 4_655 ?
Th1 C1 H1AA 112.7 . . ?
Th1 C1 H1AB 112.7 . . ?
C2 C1 Th1 95.1(6) . . ?
C2 C1 H1BC 109.5 . . ?
C2 C1 H1BC 109.47(2) . 4_655 ?
C2 C1 H1BD 109.5 . . ?
C2 C1 H1BD 109.5(5) . 4_655 ?
C2 C1 H1BE 109.5 . . ?
C2 C1 H1BE 109.5(4) . 4_655 ?
C2 C1 H1AA 112.7 . . ?
C2 C1 H1AB 112.7 . . ?
H1BC C1 H1BD 109.5 . . ?
H1BC C1 H1BE 109.5 . . ?
H1BD C1 H1BE 109.5 . . ?
H1AA C1 H1BC 128.7 . 4_655 ?
H1AA C1 H1BD 82.5 . 4_655 ?
H1AA C1 H1BE 28.3 . 4_655 ?
H1AA C1 H1AB 110.2 . . ?
H1AB C1 H1BC 23.2 . 4_655 ?
H1AB C1 H1BD 125.5 . 4_655 ?
H1AB C1 H1BE 87.3 . 4_655 ?
C15 C20 H20A 109.5 . . ?
C15 C20 H20B 109.5 . . ?
C15 C20 H20C 109.5 . . ?
H20A C20 H20B 109.5 . . ?
H20A C20 H20C 109.5 . . ?
H20B C20 H20C 109.5 . . ?
C13 C18 H18A 109.5 . . ?
C13 C18 H18B 109.5 . . ?
C13 C18 H18C 109.5 . . ?
H18A C18 H18B 109.5 . . ?
H18A C18 H18C 109.5 . . ?
H18B C18 H18C 109.5 . . ?
C10 C12 H12A 109.5 . . ?
C10 C12 H12B 109.5 . . ?
C10 C12 H12C 109.5 . . ?
H12A C12 H12B 109.5 . . ?
H12A C12 H12C 109.5 . . ?
H12B C12 H12C 109.5 . . ?
C15 C14 Os3 71.6(4) . . ?
C15 C14 C13 107.9(6) . . ?
C15 C14 C19 125.3(7) . . ?
C13 C14 Os3 71.0(4) . . ?
C13 C14 C19 126.4(7) . . ?
C19 C14 Os3 128.1(5) . . ?
C4 C6 H6A 109.5 . . ?
C4 C6 H6B 109.5 . . ?
C4 C6 H6C 109.5 . . ?
H6A C6 H6B 109.5 . . ?
H6A C6 H6C 109.5 . . ?
H6B C6 H6C 109.5 . . ?
C14 C19 H19A 109.5 . . ?
C14 C19 H19B 109.5 . . ?
C14 C19 H19C 109.5 . . ?
H19A C19 H19B 109.5 . . ?
H19A C19 H19C 109.5 . . ?
H19B C19 H19C 109.5 . . ?
Os1 Th2 H7AB 133.2(3) . 4_655 ?
Os2 Th2 Os1 46.84(6) . . ?
Os2 Th2 Os3 120.34(6) . 4_655 ?
Os2 Th2 Os3 120.34(6) . . ?
Os2 Th2 H7AB 88.2(3) . 4_655 ?
Os2 Th2 C8 45.65(19) . . ?
Os3 Th2 Os1 108.58(9) . . ?
Os3 Th2 Os1 108.58(9) 4_655 . ?
Os3 Th2 Os3 119.15(12) 4_655 . ?
Os3 Th2 H7AB 80.57(15) 4_655 4_655 ?
Os3 Th2 H7AB 105.51(19) . 4_655 ?
C7 Th2 Os1 122.9(2) . . ?
C7 Th2 Os2 76.1(2) . . ?
C7 Th2 Os3 99.03(13) . 4_655 ?
C7 Th2 Os3 99.03(13) . . ?
C7 Th2 H7AB 18.72(9) . 4_655 ?
C7 Th2 C8 30.5(3) . . ?
C8 Th2 Os1 92.5(2) . . ?
C8 Th2 Os3 112.30(11) . . ?
C8 Th2 Os3 112.30(11) . 4_655 ?
C8 Th2 H7AB 44.4(3) . 4_655 ?
H28A C28 H28B 109.5 . . ?
H28A C28 H28C 109.5 . . ?
H28B C28 H28C 109.5 . . ?
C27 C28 H28A 109.5 . . ?
C27 C28 H28B 109.5 . . ?
C27 C28 H28C 109.5 . . ?
C28 C27 H27A 110.1 . . ?
C28 C27 H27B 110.1 . . ?
H27A C27 H27B 108.4 . . ?
C26 C27 C28 108(3) . . ?
C26 C27 H27A 110.1 . . ?
C26 C27 H27B 110.1 . . ?
C27 C26 H26A 107.4 . . ?
C27 C26 H26B 107.4 . . ?
C27 C26 C25 120(2) . . ?
H26A C26 H26B 106.9 . . ?
C25 C26 H26A 107.4 . . ?
C25 C26 H26B 107.4 . . ?
C26 C25 H25A 107.9 . . ?
C26 C25 H25B 107.9 . . ?
H25A C25 H25B 107.2 . . ?
C24 C25 C26 118(2) . . ?
C24 C25 H25A 107.9 . . ?
C24 C25 H25B 107.9 . . ?
C25 C24 H24A 108.3 . . ?
C25 C24 H24B 108.3 . . ?
C25 C24 C23 116.1(18) . . ?
H24A C24 H24B 107.4 . . ?
C23 C24 H24A 108.3 . . ?
C23 C24 H24B 108.3 . . ?
C24 C23 H23A 109.5 . . ?
C24 C23 H23B 109.5 . . ?
C24 C23 H23C 109.5 . . ?
H23A C23 H23B 109.5 . . ?
H23A C23 H23C 109.5 . . ?
H23B C23 H23C 109.5 . . ?

loop_
_geom_bond_atom_site_label_1
_geom_bond_atom_site_label_2
_geom_bond_distance
_geom_bond_site_symmetry_2
_geom_bond_publ_flag
Th1 Os1 2.9539(4) . ?
Th1 Os2 3.2567(5) . ?
Th1 Os3 3.0260(3) . ?
Th1 Os3 3.0259(3) 4_655 ?
Th1 C2 3.055(9) . ?
Th1 C1 2.534(10) . ?
Th1 H1BD 1.758(10) 4_655 ?
Os1 Os2 2.4689(4) . ?
Os1 C2 2.231(9) . ?
Os1 C3 2.206(6) . ?
Os1 C3 2.206(6) 4_655 ?
Os1 C4 2.192(6) 4_655 ?
Os1 C4 2.192(6) . ?
Os1 Th2 3.299(4) . ?
Os2 C9 2.200(6) 4_655 ?
Os2 C9 2.201(6) . ?
Os2 C10 2.185(6) . ?
Os2 C10 2.185(6) 4_655 ?
Os2 C8 2.224(9) . ?
Os2 Th2 2.810(4) . ?
Os3 C16 2.254(6) . ?
Os3 C17 2.241(6) . ?
Os3 C15 2.257(6) . ?
Os3 C13 2.245(6) . ?
Os3 C14 2.256(6) . ?
Os3 Th2 3.0563(19) . ?
C2 C3 1.434(8) 4_655 ?
C2 C3 1.434(8) . ?
C2 C1 1.496(14) . ?
C9 C10 1.426(9) . ?
C9 C8 1.435(8) . ?
C9 C11 1.502(8) . ?
C10 C10 1.478(13) 4_655 ?
C10 C12 1.486(9) . ?
C3 C4 1.440(9) . ?
C3 C5 1.494(8) . ?
C4 C4 1.447(11) 4_655 ?
C4 C6 1.491(9) . ?
C16 C17 1.419(9) . ?
C16 C15 1.422(10) . ?
C16 C21 1.494(10) . ?
C7 H7AC 0.9800 4_655 ?
C7 H7AC 0.9800 . ?
C7 H7AB 0.9800 4_655 ?
C7 H7AB 0.9800 . ?
C7 H7AA 0.9800 4_655 ?
C7 H7AA 0.9800 . ?
C7 H7BD 0.9900 . ?
C7 H7BE 0.9900 . ?
C7 C8 1.494(13) . ?
C7 Th2 2.729(10) . ?
C17 C22 1.484(10) . ?
C17 C13 1.455(10) . ?
C8 Th2 2.917(9) . ?
C15 C20 1.517(9) . ?
C15 C14 1.429(10) . ?
C22 H22A 0.9800 . ?
C22 H22B 0.9800 . ?
C22 H22C 0.9800 . ?
C21 H21A 0.9800 . ?
C21 H21B 0.9800 . ?
C21 H21C 0.9800 . ?
C11 H11A 0.9800 . ?
C11 H11B 0.9800 . ?
C11 H11C 0.9800 . ?
C5 H5A 0.9800 . ?
C5 H5B 0.9800 . ?
C5 H5C 0.9800 . ?
C13 C18 1.504(9) . ?
C13 C14 1.434(10) . ?
C1 H1BC 0.9799 4_655 ?
C1 H1BC 0.9800 . ?
C1 H1BD 0.9800 . ?
C1 H1BD 0.9800 4_655 ?
C1 H1BE 0.9800 . ?
C1 H1BE 0.9800 4_655 ?
C1 H1AA 0.9900 . ?
C1 H1AB 0.9900 . ?
C20 H20A 0.9800 . ?
C20 H20B 0.9800 . ?
C20 H20C 0.9800 . ?
C18 H18A 0.9800 . ?
C18 H18B 0.9800 . ?
C18 H18C 0.9800 . ?
C12 H12A 0.9800 . ?
C12 H12B 0.9800 . ?
C12 H12C 0.9800 . ?
C14 C19 1.510(10) . ?
C6 H6A 0.9800 . ?
C6 H6B 0.9800 . ?
C6 H6C 0.9800 . ?
C19 H19A 0.9800 . ?
C19 H19B 0.9800 . ?
C19 H19C 0.9800 . ?
C28 H28A 0.9800 . ?
C28 H28B 0.9800 . ?
C28 H28C 0.9800 . ?
C28 C27 1.54(4) . ?
C27 H27A 0.9900 . ?
C27 H27B 0.9900 . ?
C27 C26 1.46(3) . ?
C26 H26A 0.9900 . ?
C26 H26B 0.9900 . ?
C26 C25 1.48(3) . ?
C25 H25A 0.9900 . ?
C25 H25B 0.9900 . ?
C25 C24 1.43(3) . ?
C24 H24A 0.9900 . ?
C24 H24B 0.9900 . ?
C24 C23 1.51(3) . ?
C23 H23A 0.9800 . ?
C23 H23B 0.9800 . ?
C23 H23C 0.9800 . ?

loop_
_geom_torsion_atom_site_label_1
_geom_torsion_atom_site_label_2
_geom_torsion_atom_site_label_3
_geom_torsion_atom_site_label_4
_geom_torsion
_geom_torsion_site_symmetry_1
_geom_torsion_site_symmetry_2
_geom_torsion_site_symmetry_3
_geom_torsion_site_symmetry_4
_geom_torsion_publ_flag
Th1 C2 C3 Os1 -55.2(3) . . . . ?
Th1 C2 C3 C4 -116.5(4) . . . . ?
Th1 C2 C3 C5 68.9(7) . . . . ?
Os1 C2 C3 C4 -61.3(4) . . . . ?
Os1 C2 C3 C5 124.2(6) . . . . ?
Os1 C2 C1 Th1 0.000(2) . . . . ?
Os1 C3 C4 C4 -61.84(15) . . . 4_655 ?
Os1 C3 C4 C6 122.0(6) . . . . ?
Os2 C9 C10 C10 61.66(16) . . . 4_655 ?
Os2 C9 C10 C12 -123.8(7) . . . . ?
Os2 C9 C8 C9 -60.6(6) . . . 4_655 ?
Os2 C9 C8 C7 128.7(8) . . . . ?
Os2 C9 C8 Th2 54.1(3) . . . . ?
Os3 C16 C17 C22 122.5(7) . . . . ?
Os3 C16 C17 C13 -62.9(4) . . . . ?
Os3 C16 C15 C20 -124.1(6) . . . . ?
Os3 C16 C15 C14 62.5(4) . . . . ?
Os3 C17 C13 C18 123.4(7) . . . . ?
Os3 C17 C13 C14 -63.0(4) . . . . ?
Os3 C15 C14 C13 62.1(4) . . . . ?
Os3 C15 C14 C19 -124.2(7) . . . . ?
Os3 C13 C14 C15 -62.4(4) . . . . ?
Os3 C13 C14 C19 123.9(7) . . . . ?
C2 C3 C4 Os1 62.4(5) . . . . ?
C2 C3 C4 C4 0.5(6) . . . 4_655 ?
C2 C3 C4 C6 -175.7(6) . . . . ?
C10 C9 C8 Os2 60.9(4) . . . . ?
C10 C9 C8 C9 0.3(9) . . . 4_655 ?
C10 C9 C8 C7 -170.4(8) . . . . ?
C10 C9 C8 Th2 115.0(5) . . . . ?
C3 C2 C3 Os1 60.4(6) 4_655 . . . ?
C3 C2 C3 C4 -0.9(9) 4_655 . . . ?
C3 C2 C3 C5 -175.4(4) 4_655 . . . ?
C3 C2 C1 Th1 -87.4(8) 4_655 . . . ?
C3 C2 C1 Th1 87.4(8) . . . . ?
C16 C17 C13 Os3 63.5(4) . . . . ?
C16 C17 C13 C18 -173.2(6) . . . . ?
C16 C17 C13 C14 0.5(7) . . . . ?
C16 C15 C14 Os3 -62.5(4) . . . . ?
C16 C15 C14 C13 -0.4(7) . . . . ?
C16 C15 C14 C19 173.4(6) . . . . ?
C17 C16 C15 Os3 -61.7(4) . . . . ?
C17 C16 C15 C20 174.2(6) . . . . ?
C17 C16 C15 C14 0.7(7) . . . . ?
C17 C13 C14 Os3 62.3(4) . . . . ?
C17 C13 C14 C15 -0.1(7) . . . . ?
C17 C13 C14 C19 -173.8(6) . . . . ?
C8 C9 C10 Os2 -61.8(5) . . . . ?
C8 C9 C10 C10 -0.2(6) . . . 4_655 ?
C8 C9 C10 C12 174.3(6) . . . . ?
C15 C16 C17 Os3 62.1(4) . . . . ?
C15 C16 C17 C22 -175.4(6) . . . . ?
C15 C16 C17 C13 -0.8(7) . . . . ?
C22 C17 C13 Os3 -121.9(7) . . . . ?
C22 C17 C13 C18 1.5(11) . . . . ?
C22 C17 C13 C14 175.2(6) . . . . ?
C21 C16 C17 Os3 -124.5(6) . . . . ?
C21 C16 C17 C22 -2.0(10) . . . . ?
C21 C16 C17 C13 172.6(6) . . . . ?
C21 C16 C15 Os3 125.1(7) . . . . ?
C21 C16 C15 C20 1.1(10) . . . . ?
C21 C16 C15 C14 -172.4(6) . . . . ?
C11 C9 C10 Os2 120.5(6) . . . . ?
C11 C9 C10 C10 -177.8(5) . . . 4_655 ?
C11 C9 C10 C12 -3.3(10) . . . . ?
C11 C9 C8 Os2 -121.4(6) . . . . ?
C11 C9 C8 C9 177.9(4) . . . 4_655 ?
C11 C9 C8 C7 7.3(12) . . . . ?
C11 C9 C8 Th2 -67.3(7) . . . . ?
C5 C3 C4 Os1 -123.1(6) . . . . ?
C5 C3 C4 C4 175.1(5) . . . 4_655 ?
C5 C3 C4 C6 -1.1(10) . . . . ?
C1 C2 C3 Os1 -115.1(9) . . . . ?
C1 C2 C3 C4 -176.4(8) . . . . ?
C1 C2 C3 C5 9.0(12) . . . . ?
C20 C15 C14 Os3 124.0(6) . . . . ?
C20 C15 C14 C13 -173.9(6) . . . . ?
C20 C15 C14 C19 -0.1(10) . . . . ?
C18 C13 C14 Os3 -124.1(7) . . . . ?
C18 C13 C14 C15 173.5(6) . . . . ?
C18 C13 C14 C19 -0.2(11) . . . . ?
Th2 C7 C8 Os2 0.000(1) . . . . ?
Th2 C7 C8 C9 -95.5(8) . . . . ?
Th2 C7 C8 C9 95.5(8) . . . 4_655 ?
C28 C27 C26 C25 179(3) . . . . ?
C27 C26 C25 C24 -67(5) . . . . ?
C26 C25 C24 C23 -170(4) . . . . ?
